data_7053025
loop_
_publ_author_name
'Zhang, Qian'
'Zhou, Hongbo'
'Shen, Xiaoping'
'Zhou, Hu'
'Yang, Yuqi'

_publ_section_title
;
 Syntheses, crystal structures and magnetic properties of four
 cyano-bridged bimetallic alternating chain complexes based on
 [CrIII(salen)(CN)2]&#x2212; and [CrIII(bipy)(CN)4]&#x2212; building
 blocks
;
_journal_issue 4
_journal_name_full 'New Journal of Chemistry'
_journal_page_first 941
_journal_paper_doi 10.1039/c2nj41059a
_journal_volume 37
_journal_year 2013
_chemical_formula_sum 'C30 H22 Cr Mn N8 O2'
_chemical_formula_weight 633.50
_chemical_name_systematic
;
?
;
_space_group_IT_number 14
_symmetry_cell_setting monoclinic
_symmetry_space_group_name_Hall '-P 2ybc'
_symmetry_space_group_name_H-M 'P 1 21/c 1'
_atom_sites_solution_hydrogens geom
_atom_sites_solution_primary direct
_atom_sites_solution_secondary difmap
_audit_creation_method SHELXL-97
_cell_angle_alpha 90.00
_cell_angle_beta 91.71(3)
_cell_angle_gamma 90.00
_cell_formula_units_Z 4
_cell_length_a 9.5129(19)
_cell_length_b 21.587(4)
_cell_length_c 13.479(3)
_cell_measurement_reflns_used 11523
_cell_measurement_temperature 173(2)
_cell_measurement_theta_max 27.56
_cell_measurement_theta_min 2.25
_cell_volume 2766.7(10)
_computing_cell_refinement SMART
_computing_data_collection 'SMART (Bruker, 2000)'
_computing_data_reduction 'SAINT (Bruker, 2000)'
_computing_molecular_graphics SHELXTL
_computing_publication_material SHELXTL
_computing_structure_refinement 'SHELXL-97 (Sheldrick, 1997)'
_computing_structure_solution 'SHELXS-97 (Sheldrick, 1990)'
_diffrn_ambient_temperature 173(2)
_diffrn_measured_fraction_theta_full 0.993
_diffrn_measured_fraction_theta_max 0.993
_diffrn_measurement_device_type 'Bruker Smart Aepex CCD'
_diffrn_measurement_method 'phi and omega scans'
_diffrn_radiation_monochromator graphite
_diffrn_radiation_source 'fine-focus sealed tube'
_diffrn_radiation_type MoK\a
_diffrn_radiation_wavelength 0.71073
_diffrn_reflns_av_R_equivalents 0.0220
_diffrn_reflns_av_sigmaI/netI 0.0281
_diffrn_reflns_limit_h_max 11
_diffrn_reflns_limit_h_min -7
_diffrn_reflns_limit_k_max 24
_diffrn_reflns_limit_k_min -25
_diffrn_reflns_limit_l_max 15
_diffrn_reflns_limit_l_min -15
_diffrn_reflns_number 12178
_diffrn_reflns_theta_full 24.71
_diffrn_reflns_theta_max 24.71
_diffrn_reflns_theta_min 2.34
_exptl_absorpt_coefficient_mu 0.893
_exptl_absorpt_correction_T_max 0.8910
_exptl_absorpt_correction_T_min 0.7820
_exptl_absorpt_correction_type multi-scan
_exptl_crystal_colour black
_exptl_crystal_density_diffrn 1.521
_exptl_crystal_density_method 'not measured'
_exptl_crystal_description block
_exptl_crystal_F_000 1292
_exptl_crystal_size_max 0.22
_exptl_crystal_size_mid 0.21
_exptl_crystal_size_min 0.19
_refine_diff_density_max 0.282
_refine_diff_density_min -0.437
_refine_diff_density_rms 0.057
_refine_ls_extinction_method none
_refine_ls_goodness_of_fit_ref 1.092
_refine_ls_hydrogen_treatment mixed
_refine_ls_matrix_type full
_refine_ls_number_parameters 379
_refine_ls_number_reflns 4677
_refine_ls_number_restraints 0
_refine_ls_restrained_S_all 1.092
_refine_ls_R_factor_all 0.0294
_refine_ls_R_factor_gt 0.0267
_refine_ls_shift/su_max 0.000
_refine_ls_shift/su_mean 0.000
_refine_ls_structure_factor_coef Fsqd
_refine_ls_weighting_details 'calc w=1/[\s^2^(Fo^2^)+(0.0465P)^2^+0.8838P] where P=(Fo^2^+2Fc^2^)/3'
_refine_ls_weighting_scheme calc
_refine_ls_wR_factor_gt 0.0823
_refine_ls_wR_factor_ref 0.0839
_reflns_number_gt 4252
_reflns_number_total 4677
_reflns_threshold_expression >2sigma(I)
_cod_data_source_file c2nj41059a.txt
_cod_data_source_block 3
_cod_depositor_comments
;
The following automatic conversions were performed:

'_symmetry_cell_setting' value 'Monoclinic' changed to 'monoclinic'
according to /home/saulius/struct/CIF-dictionaries/cif_core.dic
dictionary named 'cif_core.dic' version 2.4.2 from 2011-04-26.

Automatic conversion script
Id: cif_fix_values 1891 2012-01-12 08:04:46Z andrius 
;
_cod_original_cell_volume 2766.9(10)
_cod_original_sg_symbol_H-M P2(1)/c
_cod_database_code 7053025

loop_
_symmetry_equiv_pos_as_xyz
'x, y, z'
'-x, y+1/2, -z+1/2'
'-x, -y, -z'
'x, -y-1/2, z-1/2'

loop_
_atom_site_label
_atom_site_type_symbol
_atom_site_fract_x
_atom_site_fract_y
_atom_site_fract_z
_atom_site_U_iso_or_equiv
_atom_site_adp_type
_atom_site_occupancy
_atom_site_symmetry_multiplicity
_atom_site_calc_flag
_atom_site_refinement_flags
C1 C 0.5552(2) 0.46507(10) 0.70573(14) 0.0140(4) Uani 1 1 d .
C2 C 0.7232(2) 0.56421(9) 0.79872(15) 0.0161(4) Uani 1 1 d .
C3 C 0.6525(2) 0.57244(9) 0.58857(15) 0.0157(4) Uani 1 1 d .
C4 C 0.47699(19) 0.15662(10) 0.77858(14) 0.0144(4) Uani 1 1 d .
C5 C 0.3176(2) 0.56009(9) 0.54640(15) 0.0174(4) Uani 1 1 d .
H5 H 0.3948 0.5558 0.5039 0.021 Uiso 1 1 calc R
C6 C 0.1838(2) 0.56521(9) 0.50454(16) 0.0220(5) Uani 1 1 d .
H6 H 0.1694 0.5647 0.4345 0.026 Uiso 1 1 calc R
C7 C 0.0711(2) 0.57108(10) 0.56635(16) 0.0232(5) Uani 1 1 d .
H7 H -0.0219 0.5749 0.5393 0.028 Uiso 1 1 calc R
C8 C 0.0953(2) 0.57138(9) 0.66846(16) 0.0201(5) Uani 1 1 d .
H8 H 0.0190 0.5749 0.7120 0.024 Uiso 1 1 calc R
C9 C 0.2321(2) 0.56642(8) 0.70610(15) 0.0147(4) Uani 1 1 d .
C10 C 0.2708(2) 0.56786(8) 0.81348(15) 0.0151(4) Uani 1 1 d .
C11 C 0.1759(2) 0.57777(9) 0.88791(15) 0.0187(5) Uani 1 1 d .
H11 H 0.0784 0.5819 0.8722 0.022 Uiso 1 1 calc R
C12 C 0.2251(2) 0.58159(10) 0.98581(16) 0.0209(5) Uani 1 1 d .
H12 H 0.1616 0.5891 1.0375 0.025 Uiso 1 1 calc R
C13 C 0.3670(2) 0.57432(9) 1.00737(16) 0.0207(5) Uani 1 1 d .
H13 H 0.4029 0.5771 1.0738 0.025 Uiso 1 1 calc R
C14 C 0.4554(2) 0.56291(9) 0.93012(15) 0.0177(5) Uani 1 1 d .
H14 H 0.5526 0.5566 0.9449 0.021 Uiso 1 1 calc R
C15 C 0.8248(2) 0.27960(9) 0.80058(15) 0.0168(4) Uani 1 1 d .
C16 C 0.9310(2) 0.27786(9) 0.87572(16) 0.0207(5) Uani 1 1 d .
H16 H 0.9163 0.2988 0.9366 0.025 Uiso 1 1 calc R
C17 C 1.0552(2) 0.24666(10) 0.86319(17) 0.0260(5) Uani 1 1 d .
H17 H 1.1236 0.2458 0.9160 0.031 Uiso 1 1 calc R
C18 C 1.0827(2) 0.21628(10) 0.77454(19) 0.0292(5) Uani 1 1 d .
H18 H 1.1678 0.1939 0.7671 0.035 Uiso 1 1 calc R
C19 C 0.9841(2) 0.21943(10) 0.69826(18) 0.0255(5) Uani 1 1 d .
H19 H 1.0033 0.2000 0.6369 0.031 Uiso 1 1 calc R
C20 C 0.8548(2) 0.25077(9) 0.70846(16) 0.0196(5) Uani 1 1 d .
C21 C 0.7617(2) 0.25482(9) 0.62338(16) 0.0204(5) Uani 1 1 d .
H21 H 0.7933 0.2371 0.5635 0.024 Uiso 1 1 calc R
C22 C 0.5563(2) 0.28337(10) 0.52631(15) 0.0210(5) Uani 1 1 d .
H22A H 0.5901 0.2521 0.4789 0.025 Uiso 1 1 calc R
H22B H 0.5652 0.3249 0.4960 0.025 Uiso 1 1 calc R
C23 C 0.4047(2) 0.27071(10) 0.55058(14) 0.0201(5) Uani 1 1 d .
H23A H 0.3412 0.2844 0.4954 0.024 Uiso 1 1 calc R
H23B H 0.3901 0.2258 0.5614 0.024 Uiso 1 1 calc R
C24 C 0.2585(2) 0.33381(9) 0.65109(15) 0.0175(4) Uani 1 1 d .
H24 H 0.1929 0.3326 0.5965 0.021 Uiso 1 1 calc R
C25 C 0.2185(2) 0.36703(9) 0.73799(15) 0.0168(4) Uani 1 1 d .
C26 C 0.0917(2) 0.40059(10) 0.73274(16) 0.0231(5) Uani 1 1 d .
H26 H 0.0398 0.4024 0.6715 0.028 Uiso 1 1 calc R
C27 C 0.0411(2) 0.43085(9) 0.81388(17) 0.0249(5) Uani 1 1 d .
H27 H -0.0430 0.4545 0.8085 0.030 Uiso 1 1 calc R
C28 C 0.1155(2) 0.42617(9) 0.90419(17) 0.0230(5) Uani 1 1 d .
H28 H 0.0805 0.4462 0.9611 0.028 Uiso 1 1 calc R
C29 C 0.2392(2) 0.39284(9) 0.91232(16) 0.0203(5) Uani 1 1 d .
H29 H 0.2863 0.3893 0.9752 0.024 Uiso 1 1 calc R
C30 C 0.2966(2) 0.36411(9) 0.82936(15) 0.0161(4) Uani 1 1 d .
Cr1 Cr 0.53925(3) 0.561080(13) 0.71437(2) 0.01101(10) Uani 1 1 d .
Mn1 Mn 0.53722(3) 0.309540(13) 0.73894(2) 0.01223(10) Uani 1 1 d .
N1 N 0.56622(18) 0.41217(8) 0.70085(12) 0.0176(4) Uani 1 1 d .
N2 N 0.82579(19) 0.56680(8) 0.84585(14) 0.0245(4) Uani 1 1 d .
N3 N 0.71971(19) 0.58151(9) 0.52083(14) 0.0243(4) Uani 1 1 d .
N4 N 0.49569(18) 0.20878(8) 0.77362(12) 0.0184(4) Uani 1 1 d .
N5 N 0.34248(17) 0.56093(7) 0.64504(12) 0.0137(4) Uani 1 1 d .
N6 N 0.40995(17) 0.56029(7) 0.83490(12) 0.0129(4) Uani 1 1 d .
N7 N 0.63931(17) 0.28018(7) 0.62050(12) 0.0165(4) Uani 1 1 d .
N8 N 0.37591(18) 0.30561(7) 0.64143(12) 0.0158(4) Uani 1 1 d .
O1 O 0.70623(14) 0.30880(6) 0.81806(10) 0.0162(3) Uani 1 1 d .
O2 O 0.41771(14) 0.33407(6) 0.84106(9) 0.0160(3) Uani 1 1 d .

loop_
_atom_site_aniso_label
_atom_site_aniso_U_11
_atom_site_aniso_U_22
_atom_site_aniso_U_33
_atom_site_aniso_U_23
_atom_site_aniso_U_13
_atom_site_aniso_U_12
C1 0.0112(10) 0.0175(12) 0.0135(10) 0.0003(8) 0.0009(7) -0.0007(8)
C2 0.0156(11) 0.0152(11) 0.0178(10) 0.0006(8) 0.0055(9) 0.0005(8)
C3 0.0135(11) 0.0132(10) 0.0203(11) -0.0001(9) -0.0009(9) 0.0025(8)
C4 0.0109(10) 0.0167(12) 0.0156(10) -0.0003(8) 0.0001(8) -0.0013(8)
C5 0.0185(11) 0.0162(11) 0.0175(11) -0.0019(8) 0.0011(8) 0.0009(8)
C6 0.0211(12) 0.0263(12) 0.0183(11) -0.0012(9) -0.0048(9) 0.0014(9)
C7 0.0143(11) 0.0282(12) 0.0266(12) -0.0007(10) -0.0058(9) 0.0017(9)
C8 0.0127(11) 0.0225(11) 0.0252(11) 0.0003(9) 0.0021(9) 0.0001(8)
C9 0.0141(11) 0.0114(10) 0.0185(11) 0.0002(8) -0.0001(8) -0.0009(7)
C10 0.0144(11) 0.0108(10) 0.0202(11) 0.0009(8) 0.0007(8) -0.0008(7)
C11 0.0131(11) 0.0199(11) 0.0233(11) -0.0003(9) 0.0031(8) -0.0005(8)
C12 0.0200(12) 0.0216(11) 0.0217(11) -0.0008(9) 0.0087(9) 0.0000(9)
C13 0.0224(12) 0.0234(11) 0.0162(10) -0.0017(9) 0.0007(9) -0.0031(9)
C14 0.0146(11) 0.0198(11) 0.0187(11) 0.0016(9) -0.0009(8) -0.0008(8)
C15 0.0144(11) 0.0123(10) 0.0240(11) 0.0041(9) 0.0013(8) -0.0009(8)
C16 0.0189(12) 0.0207(11) 0.0225(11) 0.0046(9) 0.0008(9) -0.0012(9)
C17 0.0171(12) 0.0251(12) 0.0355(13) 0.0089(11) -0.0045(9) -0.0003(9)
C18 0.0158(12) 0.0218(12) 0.0502(15) 0.0026(11) 0.0034(10) 0.0035(9)
C19 0.0190(12) 0.0203(11) 0.0374(13) -0.0052(10) 0.0060(10) 0.0006(9)
C20 0.0179(11) 0.0139(10) 0.0272(11) -0.0008(9) 0.0030(9) 0.0001(8)
C21 0.0219(12) 0.0168(10) 0.0228(11) -0.0058(9) 0.0059(9) -0.0018(9)
C22 0.0270(12) 0.0234(11) 0.0124(10) -0.0020(9) -0.0012(8) 0.0013(9)
C23 0.0256(12) 0.0204(11) 0.0141(10) -0.0044(9) -0.0031(8) -0.0012(9)
C24 0.0166(11) 0.0169(10) 0.0188(10) 0.0057(9) -0.0025(8) -0.0025(8)
C25 0.0154(11) 0.0135(10) 0.0217(11) 0.0039(9) 0.0030(8) -0.0013(8)
C26 0.0186(11) 0.0239(12) 0.0269(12) 0.0080(10) 0.0000(9) 0.0025(9)
C27 0.0166(12) 0.0219(12) 0.0366(13) 0.0056(10) 0.0067(10) 0.0054(9)
C28 0.0201(12) 0.0194(11) 0.0300(12) -0.0042(10) 0.0092(9) -0.0028(9)
C29 0.0160(11) 0.0214(11) 0.0235(11) -0.0047(9) 0.0029(8) -0.0033(9)
C30 0.0143(11) 0.0120(10) 0.0221(11) 0.0005(9) 0.0021(8) -0.0037(8)
Cr1 0.00959(19) 0.00933(18) 0.01414(18) -0.00009(12) 0.00066(13) 0.00047(11)
Mn1 0.01352(18) 0.01029(17) 0.01287(17) -0.00051(12) 0.00004(12) 0.00052(11)
N1 0.0193(9) 0.0146(10) 0.0189(9) 0.0018(8) 0.0011(7) 0.0001(7)
N2 0.0153(10) 0.0357(12) 0.0225(10) -0.0013(8) 0.0004(8) 0.0007(8)
N3 0.0203(10) 0.0281(10) 0.0247(10) 0.0053(8) 0.0043(8) 0.0039(8)
N4 0.0210(10) 0.0148(10) 0.0195(9) 0.0018(8) 0.0001(7) 0.0001(7)
N5 0.0131(9) 0.0106(8) 0.0174(9) -0.0005(7) 0.0008(7) 0.0004(6)
N6 0.0107(9) 0.0118(8) 0.0162(9) 0.0005(7) 0.0008(7) -0.0009(6)
N7 0.0196(10) 0.0139(9) 0.0161(9) -0.0011(7) 0.0013(7) -0.0017(7)
N8 0.0177(9) 0.0133(8) 0.0162(9) -0.0004(7) -0.0006(7) -0.0020(7)
O1 0.0139(7) 0.0172(7) 0.0174(7) -0.0009(6) -0.0008(6) 0.0022(6)
O2 0.0143(7) 0.0188(7) 0.0149(7) -0.0010(6) 0.0005(6) 0.0020(6)

loop_
_atom_type_symbol
_atom_type_description
_atom_type_scat_dispersion_real
_atom_type_scat_dispersion_imag
_atom_type_scat_source
C C 0.0033 0.0016 'International Tables Vol C Tables 4.2.6.8 and 6.1.1.4'
H H 0.0000 0.0000 'International Tables Vol C Tables 4.2.6.8 and 6.1.1.4'
N N 0.0061 0.0033 'International Tables Vol C Tables 4.2.6.8 and 6.1.1.4'
O O 0.0106 0.0060 'International Tables Vol C Tables 4.2.6.8 and 6.1.1.4'
Cr Cr 0.3209 0.6236 'International Tables Vol C Tables 4.2.6.8 and 6.1.1.4'
Mn Mn 0.3368 0.7283 'International Tables Vol C Tables 4.2.6.8 and 6.1.1.4'

loop_
_geom_angle_atom_site_label_1
_geom_angle_atom_site_label_2
_geom_angle_atom_site_label_3
_geom_angle
_geom_angle_site_symmetry_1
_geom_angle_site_symmetry_3
N1 C1 Cr1 178.94(17) . .
N2 C2 Cr1 179.09(17) . .
N3 C3 Cr1 176.15(19) . .
N4 C4 Cr1 175.24(17) . 2_646
N5 C5 C6 122.4(2) . .
N5 C5 H5 118.8 . .
C6 C5 H5 118.8 . .
C5 C6 C7 118.9(2) . .
C5 C6 H6 120.6 . .
C7 C6 H6 120.6 . .
C6 C7 C8 119.3(2) . .
C6 C7 H7 120.4 . .
C8 C7 H7 120.4 . .
C9 C8 C7 119.2(2) . .
C9 C8 H8 120.4 . .
C7 C8 H8 120.4 . .
N5 C9 C8 121.26(19) . .
N5 C9 C10 114.78(17) . .
C8 C9 C10 123.95(19) . .
N6 C10 C11 121.13(19) . .
N6 C10 C9 114.68(18) . .
C11 C10 C9 124.16(19) . .
C10 C11 C12 119.26(19) . .
C10 C11 H11 120.4 . .
C12 C11 H11 120.4 . .
C13 C12 C11 119.5(2) . .
C13 C12 H12 120.3 . .
C11 C12 H12 120.3 . .
C14 C13 C12 118.4(2) . .
C14 C13 H13 120.8 . .
C12 C13 H13 120.8 . .
N6 C14 C13 122.85(19) . .
N6 C14 H14 118.6 . .
C13 C14 H14 118.6 . .
O1 C15 C16 118.85(19) . .
O1 C15 C20 123.95(18) . .
C16 C15 C20 117.18(19) . .
C17 C16 C15 121.7(2) . .
C17 C16 H16 119.2 . .
C15 C16 H16 119.2 . .
C16 C17 C18 121.3(2) . .
C16 C17 H17 119.3 . .
C18 C17 H17 119.3 . .
C19 C18 C17 118.5(2) . .
C19 C18 H18 120.8 . .
C17 C18 H18 120.8 . .
C18 C19 C20 121.9(2) . .
C18 C19 H19 119.1 . .
C20 C19 H19 119.1 . .
C19 C20 C15 119.39(19) . .
C19 C20 C21 118.1(2) . .
C15 C20 C21 122.46(19) . .
N7 C21 C20 126.04(19) . .
N7 C21 H21 117.0 . .
C20 C21 H21 117.0 . .
N7 C22 C23 107.13(16) . .
N7 C22 H22A 110.3 . .
C23 C22 H22A 110.3 . .
N7 C22 H22B 110.3 . .
C23 C22 H22B 110.3 . .
H22A C22 H22B 108.5 . .
N8 C23 C22 106.86(16) . .
N8 C23 H23A 110.4 . .
C22 C23 H23A 110.4 . .
N8 C23 H23B 110.4 . .
C22 C23 H23B 110.4 . .
H23A C23 H23B 108.6 . .
N8 C24 C25 124.97(19) . .
N8 C24 H24 117.5 . .
C25 C24 H24 117.5 . .
C26 C25 C30 119.47(19) . .
C26 C25 C24 117.64(18) . .
C30 C25 C24 122.77(18) . .
C27 C26 C25 121.7(2) . .
C27 C26 H26 119.2 . .
C25 C26 H26 119.2 . .
C26 C27 C28 118.7(2) . .
C26 C27 H27 120.7 . .
C28 C27 H27 120.7 . .
C29 C28 C27 121.1(2) . .
C29 C28 H28 119.4 . .
C27 C28 H28 119.4 . .
C28 C29 C30 121.2(2) . .
C28 C29 H29 119.4 . .
C30 C29 H29 119.4 . .
O2 C30 C29 118.58(18) . .
O2 C30 C25 123.67(18) . .
C29 C30 C25 117.71(18) . .
C3 Cr1 C2 89.66(8) . .
C3 Cr1 N6 172.15(7) . .
C2 Cr1 N6 94.70(7) . .
C3 Cr1 N5 96.74(8) . .
C2 Cr1 N5 173.11(7) . .
N6 Cr1 N5 78.65(7) . .
C3 Cr1 C4 87.74(8) . 2_656
C2 Cr1 C4 90.30(7) . 2_656
N6 Cr1 C4 85.71(7) . 2_656
N5 Cr1 C4 87.39(7) . 2_656
C3 Cr1 C1 91.82(8) . .
C2 Cr1 C1 90.08(7) . .
N6 Cr1 C1 94.69(7) . .
N5 Cr1 C1 92.27(7) . .
C4 Cr1 C1 179.42(8) 2_656 .
O2 Mn1 O1 96.37(6) . .
O2 Mn1 N8 91.39(6) . .
O1 Mn1 N8 172.21(6) . .
O2 Mn1 N7 172.04(6) . .
O1 Mn1 N7 91.29(6) . .
N8 Mn1 N7 80.93(7) . .
O2 Mn1 N4 90.36(6) . .
O1 Mn1 N4 91.49(6) . .
N8 Mn1 N4 87.68(6) . .
N7 Mn1 N4 87.26(7) . .
O2 Mn1 N1 88.36(6) . .
O1 Mn1 N1 91.62(6) . .
N8 Mn1 N1 89.36(6) . .
N7 Mn1 N1 93.61(6) . .
N4 Mn1 N1 176.75(6) . .
C1 N1 Mn1 159.38(15) . .
C4 N4 Mn1 171.29(16) . .
C5 N5 C9 118.94(18) . .
C5 N5 Cr1 125.32(14) . .
C9 N5 Cr1 115.59(14) . .
C14 N6 C10 118.86(17) . .
C14 N6 Cr1 124.65(14) . .
C10 N6 Cr1 115.57(13) . .
C21 N7 C22 120.43(17) . .
C21 N7 Mn1 124.92(14) . .
C22 N7 Mn1 114.34(13) . .
C24 N8 C23 120.82(18) . .
C24 N8 Mn1 124.68(14) . .
C23 N8 Mn1 114.35(13) . .
C15 O1 Mn1 128.06(13) . .
C30 O2 Mn1 126.16(12) . .

loop_
_geom_bond_atom_site_label_1
_geom_bond_atom_site_label_2
_geom_bond_distance
_geom_bond_site_symmetry_2
C1 N1 1.149(3) .
C1 Cr1 2.082(2) .
C2 N2 1.150(3) .
C2 Cr1 2.059(2) .
C3 N3 1.147(3) .
C3 Cr1 2.051(2) .
C4 N4 1.142(3) .
C4 Cr1 2.071(2) 2_646
C5 N5 1.344(3) .
C5 C6 1.381(3) .
C5 H5 0.9500 .
C6 C7 1.383(3) .
C6 H6 0.9500 .
C7 C8 1.389(3) .
C7 H7 0.9500 .
C8 C9 1.387(3) .
C8 H8 0.9500 .
C9 N5 1.359(3) .
C9 C10 1.483(3) .
C10 N6 1.356(3) .
C10 C11 1.386(3) .
C11 C12 1.389(3) .
C11 H11 0.9500 .
C12 C13 1.382(3) .
C12 H12 0.9500 .
C13 C14 1.380(3) .
C13 H13 0.9500 .
C14 N6 1.343(3) .
C14 H14 0.9500 .
C15 O1 1.320(2) .
C15 C16 1.409(3) .
C15 C20 1.425(3) .
C16 C17 1.375(3) .
C16 H16 0.9500 .
C17 C18 1.395(3) .
C17 H17 0.9500 .
C18 C19 1.373(3) .
C18 H18 0.9500 .
C19 C20 1.414(3) .
C19 H19 0.9500 .
C20 C21 1.430(3) .
C21 N7 1.287(3) .
C21 H21 0.9500 .
C22 N7 1.477(3) .
C22 C23 1.513(3) .
C22 H22A 0.9900 .
C22 H22B 0.9900 .
C23 N8 1.471(2) .
C23 H23A 0.9900 .
C23 H23B 0.9900 .
C24 N8 1.282(3) .
C24 C25 1.434(3) .
C24 H24 0.9500 .
C25 C26 1.407(3) .
C25 C30 1.421(3) .
C26 C27 1.373(3) .
C26 H26 0.9500 .
C27 C28 1.394(3) .
C27 H27 0.9500 .
C28 C29 1.381(3) .
C28 H28 0.9500 .
C29 C30 1.404(3) .
C29 H29 0.9500 .
C30 O2 1.327(2) .
Cr1 N6 2.0669(18) .
Cr1 N5 2.0671(18) .
Cr1 C4 2.071(2) 2_656
Mn1 O2 1.8871(14) .
Mn1 O1 1.9027(15) .
Mn1 N8 1.9923(18) .
Mn1 N7 1.9966(17) .
Mn1 N4 2.2621(18) .
Mn1 N1 2.2927(18) .
